data_2010127
loop_
_publ_author_name
'Staples, R.J.'
'Wang, S.'
'Fackler, J.P.Jr'

_publ_section_title
;
 3,5-Diphenyl-1,2-dithiolium diiodoauride(I)
;
_journal_issue 10
_journal_name_full 'Acta Crystallographica Section C'
_journal_page_first 1580
_journal_page_last 1582
_journal_paper_doi 10.1107/S0108270194000582
_journal_volume 50
_journal_year 1994
_chemical_formula_sum 'C15 H11 Au I2 S2'
_chemical_formula_weight 706.06
_symmetry_cell_setting monoclinic
_symmetry_space_group_name_Hall '-P 2ybc'
_symmetry_space_group_name_H-M 'P 1 21/c 1'
_atom_type_scat_source IntTabIV
_cell_angle_alpha 90.
_cell_angle_beta 95.594(9)
_cell_angle_gamma 90.
_cell_formula_units_Z 4
_cell_length_a 7.5238(8)
_cell_length_b 22.525(4)
_cell_length_c 10.6280(10)
_cell_measurement_reflns_used 25
_cell_measurement_temperature 298
_cell_measurement_theta_max 16
_cell_measurement_theta_min 12.25
_cell_volume 1792.6(4)
_diffrn_measurement_device R3m/E
_diffrn_measurement_method \w
_diffrn_radiation_type MoK\a
_diffrn_radiation_wavelength 0.71073
_diffrn_reflns_av_R_equivalents 0.0266
_diffrn_reflns_limit_h_max 9
_diffrn_reflns_limit_h_min 0
_diffrn_reflns_limit_k_max 25
_diffrn_reflns_limit_k_min 0
_diffrn_reflns_limit_l_max 12
_diffrn_reflns_limit_l_min -12
_diffrn_reflns_number 2672
_diffrn_reflns_theta_max 22.7
_diffrn_standards_decay_% none
_diffrn_standards_interval_count 97
_diffrn_standards_number 3
_exptl_absorpt_coefficient_mu 11.82
_exptl_absorpt_correction_T_max 0.978
_exptl_absorpt_correction_T_min 0.620
_exptl_absorpt_correction_type empirical
_exptl_crystal_colour red
_exptl_crystal_density_diffrn 2.62
_exptl_crystal_description rectangular
_exptl_crystal_size_max 0.40
_exptl_crystal_size_mid 0.30
_exptl_crystal_size_min 0.20
_refine_diff_density_max 0.61
_refine_diff_density_min -0.86
_refine_ls_extinction_method none
_refine_ls_goodness_of_fit_obs 1.010
_refine_ls_hydrogen_treatment noref
_refine_ls_number_parameters 181
_refine_ls_number_reflns 1666
_refine_ls_R_factor_obs 0.0307
_refine_ls_shift/esd_max 0.003
_refine_ls_structure_factor_coef F
_refine_ls_weighting_details 'w = 1/[\s^2^(F~o~) + 0.00100F~o~^2^]'
_refine_ls_weighting_scheme calc
_refine_ls_wR_factor_obs 0.0336
_reflns_number_observed 1666
_reflns_number_total 2638
_reflns_observed_criterion F~o~^2^>3\s(F~o~)^2^
_cod_data_source_file st1091.cif
_cod_data_source_block st1091_structure_1_of_1
_cod_depositor_comments
;
The following automatic conversions were performed:

'_refine_ls_weighting_scheme' value '1/[\s^2^(F~o~) +
0.00100F~o~^2^]' was changed to 'calc'. New tag
'_refine_ls_weighting_details' was created. The value of the new tag
was set to 'w = 1/[\s^2^(F~o~) + 0.00100F~o~^2^]'.

Automatic conversion script
Id: cif_fix_values 3143 2015-03-26 13:38:13Z robertas 
;
_cod_original_sg_symbol_H-M 'P 21/c'
_cod_original_formula_sum 'C15 H11 Au1 I2 S2'
_cod_database_code 2010127

loop_
_atom_site_label
_atom_site_fract_x
_atom_site_fract_y
_atom_site_fract_z
_atom_site_U_iso_or_equiv
Au(1) .24940(10) -.04970(10) .17940(10) .0570(10)
I(1) .28970(10) .05760(10) .24860(10) .0660(10)
I(2) .20970(10) -.15630(10) .10470(10) .0700(10)
S(1) .7160(4) -.41350(10) -.3881(3) .0590(10)
S(2) .7723(4) -.50130(10) -.3781(3) .0570(10)
C(1) .7672(13) -.5066(4) -.2173(9) .048(4)
C(2) .7316(14) -.4552(4) -.1561(10) .049(4)
C(3) .7111(14) -.4038(4) -.2277(10) .049(4)
C(10) .8043(15) -.5654(4) -.1617(9) .048(4)
C(11) .8042(16) -.6156(5) -.2340(11) .060(4)
C(12) .8473(17) -.6697(5) -.1828(11) .068(5)
C(13) .8892(16) -.6746(5) -.0520(12) .067(5)
C(14) .8841(15) -.6250(5) .0235(11) .062(4)
C(15) .8407(15) -.5717(5) -.0303(11) .057(4)
C(20) .6752(14) -.3440(4) -.1804(11) .051(4)
C(21) .5788(16) -.3354(5) -.0803(11) .062(5)
C(22) .5462(18) -.2796(5) -.0391(12) .071(5)
C(23) .6013(18) -.2302(5) -.0993(12) .078(5)
C(24) .6974(18) -.2391(6) -.2023(14) .091(6)
C(25) .7314(16) -.2939(5) -.2438(12) .063(5)
H(11) .7720 -.6128 -.3235 .080
H(12) .8493 -.7041 -.2359 .080
H(13) .9217 -.7124 -.0150 .080
H(14) .9107 -.6282 .1134 .080
H(15) .8350 -.5375 .0230 .080
H(21) .5327 -.3691 -.0385 .080
H(22) .4833 -.2749 .0346 .080
H(23) .5745 -.1909 -.0717 .080
H(24) .7413 -.2054 -.2451 .080
H(25) .7942 -.2987 -.3176 .080

loop_
_geom_angle_atom_site_label_1
_geom_angle_atom_site_label_2
_geom_angle_atom_site_label_3
_geom_angle
_geom_angle_publ_flag
I(1) Au(1) I(2) 178.6 yes
S(1) S(2) C(1) 95.4(4) yes
S(2) C(1) C(10) 116.2(7) yes
C(1) C(2) C(3) 117.6(10) yes
S(1) C(3) C(20) 118.4(8) yes
C(1) C(10) C(11) 122.1(9) yes
C(11) C(10) C(15) 117.7(9) yes
C(11) C(12) C(13) 119.3(10) yes
C(13) C(14) C(15) 119.5(11) yes
C(3) C(20) C(21) 121.8(10) yes
C(21) C(20) C(25) 118.2(10) yes
C(21) C(22) C(23) 121.9(12) yes
C(23) C(24) C(25) 121.6(12) yes
S(2) S(1) C(3) 95.5(4) yes
S(2) C(1) C(2) 116.1(8) yes
C(2) C(1) C(10) 127.7(9) yes
S(1) C(3) C(2) 115.2(8) yes
C(2) C(3) C(20) 126.3(10) yes
C(1) C(10) C(15) 120.2(9) yes
C(10) C(11) C(12) 121.9(10) yes
C(12) C(13) C(14) 119.9(10) yes
C(10) C(15) C(14) 121.6(10) yes
C(3) C(20) C(25) 119.9(10) yes
C(20) C(21) C(22) 120.7(11) yes
C(22) C(23) C(24) 117.2(12) yes
C(20) C(25) C(24) 120.3(12) yes

loop_
_geom_bond_atom_site_label_1
_geom_bond_atom_site_label_2
_geom_bond_distance
_geom_bond_publ_flag
Au(1) I(1) 2.5360(10) yes
S(1) S(2) 2.024(4) yes
S(2) C(1) 1.717(10) yes
C(1) C(10) 1.467(14) yes
C(3) C(20) 1.472(14) yes
C(10) C(15) 1.404(15) yes
C(12) C(13) 1.400(17) yes
C(14) C(15) 1.354(15) yes
C(20) C(25) 1.400(15) yes
C(22) C(23) 1.369(18) yes
C(24) C(25) 1.344(17) yes
Au(1) I(2) 2.5380(10) yes
S(1) C(3) 1.723(11) yes
C(1) C(2) 1.368(14) yes
C(2) C(3) 1.385(14) yes
C(10) C(11) 1.367(15) yes
C(11) C(12) 1.360(15) yes
C(13) C(14) 1.378(16) yes
C(20) C(21) 1.359(17) yes
C(21) C(22) 1.361(17) yes
C(23) C(24) 1.39(2) yes
